data_4131038
loop_
_publ_author_name
'Liu, Qi'
'Cong, Hengjiang'
'Deng, Hexiang'

_publ_section_title
;
 Deciphering the Spatial Arrangement of Metals and Correlation to
 Reactivity in Multivariate Metal-Organic Frameworks.
;
_journal_issue 42
_journal_name_full 'Journal of the American Chemical Society'
_journal_page_first 13822
_journal_page_last 13825
_journal_paper_doi 10.1021/jacs.6b08724
_journal_volume 138
_journal_year 2016
_chemical_formula_moiety 'C144 H72 Co3 Mn6 N12 O38'
_chemical_formula_sum 'C144 H72 Co3 Mn6 N12 O38'
_chemical_formula_weight 3084.56
_space_group_crystal_system hexagonal
_space_group_IT_number 191
_space_group_name_Hall '-P 6 2'
_space_group_name_H-M_alt 'P 6/m m m'
_atom_sites_solution_hydrogens geom
_atom_sites_solution_primary direct
_atom_sites_solution_secondary difmap
_audit_creation_method SHELXL-2014/7
_cell_angle_alpha 90
_cell_angle_beta 90
_cell_angle_gamma 120
_cell_formula_units_Z 1
_cell_length_a 32.4771(3)
_cell_length_b 32.4771(3)
_cell_length_c 16.7559(2)
_cell_measurement_reflns_used 5800
_cell_measurement_temperature 296(2)
_cell_measurement_theta_max 38.05
_cell_measurement_theta_min 2.72
_cell_volume 15305.7(3)
_computing_cell_refinement 'Bruker SAINT'
_computing_data_collection 'Bruker APEX2'
_computing_data_reduction 'Bruker SAINT'
_computing_molecular_graphics 'Bruker SHELXTL'
_computing_publication_material 'Bruker SHELXTL'
_computing_structure_refinement 'SHELXL-2014/7 (Sheldrick, 2014)'
_computing_structure_solution 'SHELXS-97 (Sheldrick 2008)'
_diffrn_ambient_temperature 296(2)
_diffrn_measured_fraction_theta_full 0.967
_diffrn_measured_fraction_theta_max 0.967
_diffrn_measurement_device_type 'Bruker Kappa APEX-Duo CCD'
_diffrn_measurement_method '\w scans'
_diffrn_radiation_monochromator 'Quazar multi-layer optics'
_diffrn_radiation_source 'Bruker I\muS'
_diffrn_radiation_type CuK\a
_diffrn_radiation_wavelength 1.54178
_diffrn_reflns_av_R_equivalents 0.0684
_diffrn_reflns_av_unetI/netI 0.0350
_diffrn_reflns_Laue_measured_fraction_full 0.967
_diffrn_reflns_Laue_measured_fraction_max 0.967
_diffrn_reflns_limit_h_max 30
_diffrn_reflns_limit_h_min -25
_diffrn_reflns_limit_k_max 30
_diffrn_reflns_limit_k_min -30
_diffrn_reflns_limit_l_max 15
_diffrn_reflns_limit_l_min -11
_diffrn_reflns_number 33623
_diffrn_reflns_point_group_measured_fraction_full 0.967
_diffrn_reflns_point_group_measured_fraction_max 0.967
_diffrn_reflns_theta_full 46.782
_diffrn_reflns_theta_max 46.782
_diffrn_reflns_theta_min 1.571
_exptl_absorpt_coefficient_mu 1.754
_exptl_absorpt_correction_T_max 0.7492
_exptl_absorpt_correction_T_min 0.3935
_exptl_absorpt_correction_type multi-scan
_exptl_absorpt_process_details 'SADABS-2014/4 (Bruker,2014)'
_exptl_crystal_colour black
_exptl_crystal_density_diffrn 0.335
_exptl_crystal_density_method 'not measured'
_exptl_crystal_description block
_exptl_crystal_F_000 1555
_exptl_crystal_size_max 0.060
_exptl_crystal_size_mid 0.040
_exptl_crystal_size_min 0.020
_refine_diff_density_max 0.562
_refine_diff_density_min -0.382
_refine_diff_density_rms 0.068
_refine_ls_extinction_coef 0.0038(6)
_refine_ls_extinction_expression Fc^*^=kFc[1+0.001xFc^2^\l^3^/sin(2\q)]^-1/4^
_refine_ls_extinction_method 'SHELXL-2014/7 (Sheldrick 2014'
_refine_ls_goodness_of_fit_ref 1.286
_refine_ls_hydrogen_treatment constr
_refine_ls_matrix_type full
_refine_ls_number_parameters 104
_refine_ls_number_reflns 2557
_refine_ls_number_restraints 123
_refine_ls_restrained_S_all 1.307
_refine_ls_R_factor_all 0.1204
_refine_ls_R_factor_gt 0.0954
_refine_ls_shift/su_max 0.001
_refine_ls_shift/su_mean 0.000
_refine_ls_structure_factor_coef Fsqd
_refine_ls_weighting_details 'w=1/[\s^2^(Fo^2^)+(0.2000P)^2^] where P=(Fo^2^+2Fc^2^)/3'
_refine_ls_weighting_scheme calc
_refine_ls_wR_factor_gt 0.2985
_refine_ls_wR_factor_ref 0.3245
_reflns_Friedel_coverage 0.000
_reflns_number_gt 1826
_reflns_number_total 2557
_reflns_threshold_expression 'I > 2\s(I)'
_cod_data_source_file ja6b08724_si_004.cif
_cod_data_source_block I
_cod_database_code 4131038
_shelx_shelxl_version_number 2014/7
_shelx_space_group_comment
;
The symmetry employed for this shelxl refinement is uniquely defined
by the following loop, which should always be used as a source of
symmetry information in preference to the above space-group names.
They are only intended as comments.
;
_shelx_estimated_absorpt_t_min 0.902
_shelx_estimated_absorpt_t_max 0.966

loop_
_space_group_symop_operation_xyz
'x, y, z'
'-y, x-y, z'
'-x+y, -x, z'
'-x, -y, z'
'y, -x+y, z'
'x-y, x, z'
'y, x, -z'
'x-y, -y, -z'
'-x, -x+y, -z'
'-y, -x, -z'
'-x+y, y, -z'
'x, x-y, -z'
'-x, -y, -z'
'y, -x+y, -z'
'x-y, x, -z'
'x, y, -z'
'-y, x-y, -z'
'-x+y, -x, -z'
'-y, -x, z'
'-x+y, y, z'
'x, x-y, z'
'y, x, z'
'x-y, -y, z'
'-x, -x+y, z'

loop_
_atom_site_label
_atom_site_type_symbol
_atom_site_fract_x
_atom_site_fract_y
_atom_site_fract_z
_atom_site_U_iso_or_equiv
_atom_site_adp_type
_atom_site_occupancy
_atom_site_site_symmetry_order
_atom_site_calc_flag
_atom_site_refinement_flags_posn
_atom_site_refinement_flags_adp
_atom_site_refinement_flags_occupancy
O2 O 0.75191(16) 0.34129(16) 0.5901(3) 0.1048(17) Uani 1 1 d . . .
N1 N 0.9306(3) 0.46531(16) 1.0000 0.103(3) Uani 1 4 d S TU P
Co1 Co 1.0000 0.4927(12) 1.0000 0.077(8) Uani 0.5 4 d S T P
N2 N 1.0000 0.5000 0.8830(6) 0.103(3) Uani 1 4 d S TU P
C10 C 0.7657(3) 0.38286(15) 0.6127(5) 0.090(3) Uani 1 2 d S T P
C9 C 0.8058(3) 0.40291(15) 0.6756(5) 0.097(3) Uani 1 2 d DS TU P
C6 C 0.8766(3) 0.43829(15) 0.7930(5) 0.106(3) Uani 1 2 d DS TU P
C2 C 0.9141(3) 0.45704(16) 0.8559(5) 0.105(3) Uani 1 2 d S TU P
C3 C 0.9616(4) 0.48079(18) 0.8332(5) 0.107(3) Uani 1 2 d S TU P
C1 C 0.9008(3) 0.45040(16) 0.9323(6) 0.109(3) Uani 1 2 d S TU P
C5 C 0.9765(3) 0.48826(15) 0.7490(6) 0.124(4) Uani 1 2 d S TU P
H5 H 0.9568 0.4784 0.7045 0.149 Uiso 1 2 calc R U P
O5 O 1.0000 0.445(2) 1.0000 0.163(18) Uani 0.5 4 d S T P
C8 C 0.8232(3) 0.3747(3) 0.7055(4) 0.129(3) Uani 1 1 d D U .
H8 H 0.8108 0.3437 0.6871 0.155 Uiso 1 1 calc R U .
C7 C 0.8591(3) 0.3924(3) 0.7631(4) 0.144(3) Uani 1 1 d D U .
H7 H 0.8714 0.3737 0.7814 0.172 Uiso 1 1 calc R U .
C4 C 0.8517(4) 0.42586(18) 0.9594(5) 0.130(3) Uani 1 2 d S TU P
H4 H 0.8249 0.4125 0.9269 0.156 Uiso 1 2 calc R U P
O4 O 1.0000 0.4259(18) 1.0000 0.163(18) Uani 0.5 4 d S T P
Mn1 Mn 0.70376(3) 0.29624(3) 0.5000 0.0709(9) Uani 1 4 d S T P
O1 O 0.6667 0.3333 0.5000 0.048(3) Uani 1 12 d S T P
O3 O 0.74271(18) 0.25729(18) 0.5000 0.164(4) Uani 1 4 d S T P

loop_
_atom_site_aniso_label
_atom_site_aniso_U_11
_atom_site_aniso_U_22
_atom_site_aniso_U_33
_atom_site_aniso_U_23
_atom_site_aniso_U_13
_atom_site_aniso_U_12
O2 0.105(3) 0.114(4) 0.083(3) -0.020(3) -0.030(3) 0.046(3)
N1 0.065(6) 0.156(8) 0.058(6) 0.000 0.000 0.032(3)
Co1 0.066(2) 0.109(19) 0.0432(19) 0.000 0.000 0.0332(10)
N2 0.075(7) 0.148(7) 0.062(7) 0.000 0.000 0.038(3)
C10 0.065(6) 0.137(8) 0.043(5) -0.008(2) -0.016(4) 0.033(3)
C9 0.080(6) 0.129(6) 0.067(6) 0.000(2) 0.000(5) 0.040(3)
C6 0.094(7) 0.144(7) 0.064(6) -0.007(3) -0.014(5) 0.047(3)
C2 0.083(5) 0.155(6) 0.055(5) -0.001(2) -0.002(4) 0.041(3)
C3 0.083(6) 0.156(6) 0.058(5) 0.001(2) 0.003(4) 0.042(3)
C1 0.078(5) 0.152(5) 0.072(5) 0.000(2) -0.001(4) 0.039(2)
C5 0.096(6) 0.183(7) 0.065(6) -0.003(2) -0.006(4) 0.048(3)
O5 0.219(15) 0.15(4) 0.140(11) 0.000 0.000 0.109(7)
C8 0.132(6) 0.143(6) 0.119(6) -0.028(5) -0.049(5) 0.073(5)
C7 0.136(6) 0.160(7) 0.136(7) -0.024(5) -0.055(5) 0.075(6)
C4 0.090(5) 0.180(6) 0.090(6) 0.001(2) 0.002(4) 0.045(3)
O4 0.219(15) 0.15(4) 0.140(11) 0.000 0.000 0.109(7)
Mn1 0.0798(12) 0.0798(12) 0.0530(14) 0.000 0.000 0.0396(11)
O1 0.056(4) 0.056(4) 0.031(6) 0.000 0.000 0.028(2)
O3 0.157(8) 0.157(8) 0.207(12) 0.000 0.000 0.100(9)

loop_
_atom_type_symbol
_atom_type_description
_atom_type_scat_dispersion_real
_atom_type_scat_dispersion_imag
_atom_type_scat_source
C C 0.0181 0.0091 'International Tables Vol C Tables 4.2.6.8 and 6.1.1.4'
H H 0.0000 0.0000 'International Tables Vol C Tables 4.2.6.8 and 6.1.1.4'
N N 0.0311 0.0180 'International Tables Vol C Tables 4.2.6.8 and 6.1.1.4'
O O 0.0492 0.0322 'International Tables Vol C Tables 4.2.6.8 and 6.1.1.4'
Mn Mn -0.5299 2.8052 'International Tables Vol C Tables 4.2.6.8 and 6.1.1.4'
Co Co -2.3653 3.6143 'International Tables Vol C Tables 4.2.6.8 and 6.1.1.4'

loop_
_geom_angle_atom_site_label_1
_geom_angle_atom_site_label_2
_geom_angle_atom_site_label_3
_geom_angle
_geom_angle_site_symmetry_1
_geom_angle_site_symmetry_3
C10 O2 Mn1 134.2(5) . .
C1 N1 C1 107.0(10) 16_557 .
C1 N1 Co1 126.2(5) 16_557 .
C1 N1 Co1 126.2(5) . .
C1 N1 Co1 126.2(5) 16_557 13_767
C1 N1 Co1 126.2(5) . 13_767
Co1 N1 Co1 14(2) . 13_767
Co1 Co1 O5 180.00(7) 13_767 .
Co1 Co1 N1 83.1(11) 13_767 .
O5 Co1 N1 96.9(12) . .
Co1 Co1 N1 83.1(12) 13_767 13_767
O5 Co1 N1 96.9(11) . 13_767
N1 Co1 N1 166(2) . 13_767
Co1 Co1 N2 83.1(11) 13_767 .
O5 Co1 N2 96.9(11) . .
N1 Co1 N2 89.2(3) . .
N1 Co1 N2 89.2(3) 13_767 .
Co1 Co1 N2 83.1(11) 13_767 13_767
O5 Co1 N2 96.9(11) . 13_767
N1 Co1 N2 89.2(3) . 13_767
N1 Co1 N2 89.2(3) 13_767 13_767
N2 Co1 N2 166(2) . 13_767
Co1 Co1 O5 0.00(3) 13_767 13_767
O5 Co1 O5 180.00(4) . 13_767
N1 Co1 O5 83.1(12) . 13_767
N1 Co1 O5 83.1(11) 13_767 13_767
N2 Co1 O5 83.1(11) . 13_767
N2 Co1 O5 83.1(11) 13_767 13_767
Co1 Co1 O4 180.00(4) 13_767 .
O5 Co1 O4 0.000(10) . .
N1 Co1 O4 96.9(11) . .
N1 Co1 O4 96.9(12) 13_767 .
N2 Co1 O4 96.9(11) . .
N2 Co1 O4 96.9(11) 13_767 .
O5 Co1 O4 180.0 13_767 .
C3 N2 C3 104.6(11) . 4_765
C3 N2 Co1 127.4(6) . .
C3 N2 Co1 127.4(6) 4_765 .
C3 N2 Co1 127.4(6) . 13_767
C3 N2 Co1 127.4(6) 4_765 13_767
Co1 N2 Co1 14(2) . 13_767
O2 C10 O2 128.6(8) . 21
O2 C10 C9 115.7(4) . .
O2 C10 C9 115.7(4) 21 .
C8 C9 C8 119.4(8) 21 .
C8 C9 C10 120.3(4) 21 .
C8 C9 C10 120.3(4) . .
C7 C6 C7 119.6(8) . 21
C7 C6 C2 120.2(4) . .
C7 C6 C2 120.2(4) 21 .
C1 C2 C3 122.2(8) . .
C1 C2 C6 118.7(7) . .
C3 C2 C6 119.1(7) . .
N2 C3 C2 126.4(8) . .
N2 C3 C5 111.1(9) . .
C2 C3 C5 122.5(8) . .
C2 C1 N1 127.3(9) . .
C2 C1 C4 124.5(8) . .
N1 C1 C4 108.3(8) . .
C5 C5 C3 106.6(5) 4_765 .
C5 C5 H5 126.7 4_765 .
C3 C5 H5 126.7 . .
O4 O5 Co1 180.00(4) . .
O4 O5 Co1 180.00(3) . 13_767
Co1 O5 Co1 0.000(6) . 13_767
C9 C8 C7 120.6(6) . .
C9 C8 H8 119.7 . .
C7 C8 H8 119.7 . .
C6 C7 C8 119.9(7) . .
C6 C7 H7 120.1 . .
C8 C7 H7 120.1 . .
C4 C4 C1 108.2(5) 16_557 .
C4 C4 H4 125.9 16_557 .
C1 C4 H4 125.9 . .
O5 O4 Co1 0.00(4) . .
O1 Mn1 O2 92.34(13) . 10_666
O1 Mn1 O2 92.34(13) . 19_665
O2 Mn1 O2 89.8(2) 10_666 19_665
O1 Mn1 O2 92.34(13) . 16_556
O2 Mn1 O2 90.0(2) 10_666 16_556
O2 Mn1 O2 175.3(3) 19_665 16_556
O1 Mn1 O2 92.33(13) . .
O2 Mn1 O2 175.3(3) 10_666 .
O2 Mn1 O2 90.0(2) 19_665 .
O2 Mn1 O2 89.8(2) 16_556 .
O1 Mn1 O3 180.00(5) . .
O2 Mn1 O3 87.66(13) 10_666 .
O2 Mn1 O3 87.66(13) 19_665 .
O2 Mn1 O3 87.66(13) 16_556 .
O2 Mn1 O3 87.67(13) . .
Mn1 O1 Mn1 120.0 . 3_665
Mn1 O1 Mn1 120.0 . 2_655
Mn1 O1 Mn1 120.0 3_665 2_655

loop_
_geom_bond_atom_site_label_1
_geom_bond_atom_site_label_2
_geom_bond_distance
_geom_bond_site_symmetry_2
O2 C10 1.249(5) .
O2 Mn1 2.140(4) .
N1 C1 1.410(10) 16_557
N1 C1 1.410(10) .
N1 Co1 1.966(10) .
N1 Co1 1.966(10) 13_767
Co1 Co1 0.48(8) 13_767
Co1 O5 1.55(10) .
Co1 N1 1.966(10) 13_767
Co1 N2 1.974(11) .
Co1 N2 1.974(11) 13_767
Co1 O5 2.02(5) 13_767
Co1 O4 2.17(6) .
N2 C3 1.366(11) .
N2 C3 1.366(11) 4_765
N2 Co1 1.974(11) 13_767
C10 O2 1.249(5) 21
C10 C9 1.544(12) .
C9 C8 1.388(6) 21
C9 C8 1.388(6) .
C6 C7 1.395(6) .
C6 C7 1.395(6) 21
C6 C2 1.492(12) .
C2 C1 1.334(11) .
C2 C3 1.389(11) .
C3 C5 1.471(12) .
C1 C4 1.453(12) .
C5 C5 1.321(17) 4_765
C5 H5 0.9300 .
O5 O4 0.62(12) .
O5 Co1 2.02(5) 13_767
C8 C7 1.396(7) .
C8 H8 0.9300 .
C7 H7 0.9300 .
C4 C4 1.360(18) 16_557
C4 H4 0.9300 .
Mn1 O1 2.0864(17) .
Mn1 O2 2.140(4) 10_666
Mn1 O2 2.140(4) 19_665
Mn1 O2 2.140(4) 16_556
Mn1 O3 2.191(10) .
O1 Mn1 2.0865(17) 3_665
O1 Mn1 2.0865(17) 2_655
